data_4516650
loop_
_publ_author_name
'Du, Xi'
'Fan, Ruiqing'
'Qiang, Liangsheng'
'Xing, Kai'
'Ye, Haoxin'
'Ran, Xinya'
'Song, Yang'
'Wang, Ping'
'Yang, Yulin'

_publ_section_title
;
 Controlled Zn<sup>2+</sup>-Triggered Drug Release by Preferred
 Coordination of Open Active Sites within Functionalization Indium Metal
 Organic Frameworks.
;
_journal_issue 34
_journal_name_full 'ACS applied materials &amp; interfaces'
_journal_page_first 28939
_journal_page_last 28948
_journal_paper_doi 10.1021/acsami.7b09227
_journal_volume 9
_journal_year 2017
_chemical_formula_sum 'C42 H33 In3 N0 O20 P2'
_chemical_formula_weight 1264.08
_space_group_IT_number 15
_space_group_name_Hall '-C 2yc'
_space_group_name_H-M_alt 'C 1 2/c 1'
_symmetry_cell_setting monoclinic
_symmetry_space_group_name_H-M 'C 1 2/c 1'
_atom_sites_solution_hydrogens geom
_atom_sites_solution_primary direct
_atom_sites_solution_secondary difmap
_audit_creation_method SHELXL-97
_cell_angle_alpha 90.00
_cell_angle_beta 106.62(3)
_cell_angle_gamma 90.00
_cell_formula_units_Z 4
_cell_length_a 28.825(6)
_cell_length_b 11.472(2)
_cell_length_c 18.905(4)
_cell_measurement_reflns_used 6900
_cell_measurement_temperature 293(2)
_cell_measurement_theta_max 27.52
_cell_measurement_theta_min 1.47
_cell_volume 5990(2)
_computing_cell_refinement 'Bruker XSCANS'
_computing_data_collection 'Bruker XSCANS'
_computing_data_reduction 'Bruker SHELXTL'
_computing_molecular_graphics 'Bruker SHELXTL'
_computing_publication_material 'Bruker SHELXTL'
_computing_structure_refinement 'SHELXL-97 (Sheldrick, 1997)'
_computing_structure_solution 'SHELXS-97 (Sheldrick, 1990)'
_diffrn_ambient_temperature 293(2)
_diffrn_measured_fraction_theta_full 0.999
_diffrn_measured_fraction_theta_max 0.957
_diffrn_measurement_device_type 'Bruker P4'
_diffrn_measurement_method '\w scans'
_diffrn_radiation_monochromator graphite
_diffrn_radiation_source 'fine-focus sealed tube'
_diffrn_radiation_type MoK\a
_diffrn_radiation_wavelength 0.71073
_diffrn_reflns_av_R_equivalents 0.0258
_diffrn_reflns_av_sigmaI/netI 0.0269
_diffrn_reflns_limit_h_max 37
_diffrn_reflns_limit_h_min -36
_diffrn_reflns_limit_k_max 14
_diffrn_reflns_limit_k_min -14
_diffrn_reflns_limit_l_max 23
_diffrn_reflns_limit_l_min -23
_diffrn_reflns_number 23227
_diffrn_reflns_theta_full 25.00
_diffrn_reflns_theta_max 27.52
_diffrn_reflns_theta_min 1.47
_diffrn_standards_decay_% 0
_diffrn_standards_interval_count 0
_diffrn_standards_interval_time 0
_diffrn_standards_number 0
_exptl_absorpt_coefficient_mu 1.260
_exptl_absorpt_correction_T_max 0.7846
_exptl_absorpt_correction_T_min 0.7371
_exptl_absorpt_correction_type multi-scan
_exptl_crystal_colour colorless
_exptl_crystal_density_diffrn 1.402
_exptl_crystal_density_method 'not measured'
_exptl_crystal_description block
_exptl_crystal_F_000 2488
_exptl_crystal_size_max 0.28
_exptl_crystal_size_mid 0.26
_exptl_crystal_size_min 0.24
_platon_squeeze_details ' ? '
_refine_diff_density_max 2.835
_refine_diff_density_min -1.248
_refine_diff_density_rms 0.402
_refine_ls_extinction_method none
_refine_ls_goodness_of_fit_ref 1.072
_refine_ls_hydrogen_treatment mixed
_refine_ls_matrix_type full
_refine_ls_number_parameters 305
_refine_ls_number_reflns 6603
_refine_ls_number_restraints 6
_refine_ls_restrained_S_all 1.072
_refine_ls_R_factor_all 0.0647
_refine_ls_R_factor_gt 0.0526
_refine_ls_shift/su_max 0.001
_refine_ls_shift/su_mean 0.000
_refine_ls_structure_factor_coef Fsqd
_refine_ls_weighting_details 'calc w=1/[\s^2^(Fo^2^)+(0.1195P)^2^+69.5723P] where P=(Fo^2^+2Fc^2^)/3'
_refine_ls_weighting_scheme calc
_refine_ls_wR_factor_gt 0.1798
_refine_ls_wR_factor_ref 0.1944
_reflns_number_gt 5550
_reflns_number_total 6603
_reflns_threshold_expression >2sigma(I)
_cod_data_source_file MOF-In1.cif
_cod_data_source_block dx
_cod_depositor_comments
;
The following automatic conversions were performed:

data item '_symmetry_cell_setting' value 'Monoclinic' was changed to
'monoclinic' in accordance with the
/home/saulius/struct/COD-crude-data/automatic-downloads/DataCite-retrospective/ACS/depositions/lib/dictionaries/cif_core.dic
dictionary named 'cif_core.dic' version 2.4.2 last updated on
2011-04-26.

Automatic conversion script
Id: cif_fix_values 6909 2019-04-08 15:41:33Z antanas 
;
_cod_original_cell_volume 5991(2)
_cod_original_sg_symbol_H-M C2/c
_cod_database_code 4516650

loop_
_symmetry_equiv_pos_as_xyz
'x, y, z'
'-x, y, -z+1/2'
'x+1/2, y+1/2, z'
'-x+1/2, y+1/2, -z+1/2'
'-x, -y, -z'
'x, -y, z-1/2'
'-x+1/2, -y+1/2, -z'
'x+1/2, -y+1/2, z-1/2'

loop_
_atom_site_label
_atom_site_type_symbol
_atom_site_fract_x
_atom_site_fract_y
_atom_site_fract_z
_atom_site_U_iso_or_equiv
_atom_site_adp_type
_atom_site_occupancy
_atom_site_symmetry_multiplicity
_atom_site_calc_flag
_atom_site_refinement_flags
In1 In 0.388593(14) 1.15245(3) -0.02071(2) 0.02115(15) Uani 1 1 d .
In2 In 0.5000 1.0000 0.0000 0.01916(17) Uani 1 2 d S
P1 P 0.37275(5) 1.34262(12) -0.17438(8) 0.0191(3) Uani 1 1 d .
O1 O 0.36609(16) 1.2718(4) -0.1117(2) 0.0283(9) Uani 1 1 d .
O2 O 0.43576(14) 1.0651(4) -0.0691(2) 0.0247(9) Uani 1 1 d .
H2C H 0.4440 1.1185 -0.1035 0.030 Uiso 1 1 d R
O3 O 0.40560(18) 1.0379(4) 0.0752(3) 0.0353(11) Uani 1 1 d .
O4 O 0.3442(2) 1.2410(5) 0.0327(3) 0.0506(14) Uani 1 1 d .
H4B H 0.3228 1.1943 0.0390 0.076 Uiso 1 1 d R
O5 O 0.32808(17) 1.0472(5) -0.0781(3) 0.0395(12) Uani 1 1 d .
O6 O 0.36204(18) 0.9282(5) -0.1423(4) 0.0555(16) Uani 1 1 d .
O7 O 0.53817(18) 1.0925(4) -0.0674(3) 0.0369(11) Uani 1 1 d .
O8 O 0.49118(18) 0.8463(4) -0.0681(3) 0.0342(11) Uani 1 1 d .
O9 O 0.55356(16) 0.7244(4) -0.0292(3) 0.0310(10) Uani 1 1 d .
C1 C 0.3147(2) 1.3923(5) -0.2288(3) 0.0230(11) Uani 1 1 d .
C2 C 0.2738(2) 1.3487(6) -0.2131(4) 0.0347(15) Uani 1 1 d .
H2A H 0.2768 1.3016 -0.1720 0.042 Uiso 1 1 calc R
C3 C 0.2277(2) 1.3764(7) -0.2602(5) 0.0421(17) Uani 1 1 d .
H3A H 0.2002 1.3464 -0.2503 0.050 Uiso 1 1 calc R
C4 C 0.2228(2) 1.4474(6) -0.3208(4) 0.0307(13) Uani 1 1 d .
C5 C 0.2638(3) 1.4924(7) -0.3352(4) 0.0395(17) Uani 1 1 d .
H5A H 0.2606 1.5417 -0.3754 0.047 Uiso 1 1 calc R
C6 C 0.3097(2) 1.4647(7) -0.2900(4) 0.0395(17) Uani 1 1 d .
H6A H 0.3371 1.4942 -0.3005 0.047 Uiso 1 1 calc R
C7 C 0.3269(2) 0.9745(6) -0.1296(4) 0.0330(14) Uani 1 1 d .
C8 C 0.4127(2) 1.4635(5) -0.1436(3) 0.0237(11) Uani 1 1 d .
C9 C 0.4619(2) 1.4424(5) -0.1127(3) 0.0273(12) Uani 1 1 d .
H9A H 0.4737 1.3665 -0.1101 0.033 Uiso 1 1 calc R
C10 C 0.4935(2) 1.5338(6) -0.0859(3) 0.0268(12) Uani 1 1 d .
H10A H 0.5264 1.5191 -0.0661 0.040 Uiso 1 1 calc R
C11 C 0.4764(2) 0.6466(5) -0.0883(3) 0.0237(12) Uani 1 1 d .
C12 C 0.4272(2) 0.6680(6) -0.1179(4) 0.0363(16) Uani 1 1 d .
H12A H 0.4155 0.7438 -0.1196 0.055 Uiso 1 1 calc R
C13 C 0.3954(2) 1.5771(6) -0.1450(4) 0.0356(15) Uani 1 1 d .
H13A H 0.3624 1.5919 -0.1642 0.053 Uiso 1 1 calc R
C14 C 0.5099(2) 0.7457(5) -0.0594(3) 0.0239(12) Uani 1 1 d .
C15 C 0.3952(2) 1.2580(5) -0.2375(3) 0.0237(11) Uani 1 1 d .
C16 C 0.3750(3) 1.1482(6) -0.2560(5) 0.045(2) Uani 1 1 d .
H16A H 0.3536 1.1187 -0.2318 0.054 Uiso 1 1 calc R
C17 C 0.3863(3) 1.0828(6) -0.3092(4) 0.0443(19) Uani 1 1 d .
H17A H 0.3727 1.0092 -0.3207 0.066 Uiso 1 1 calc R
C18 C 0.4178(2) 0.8747(6) 0.1538(4) 0.0290(13) Uani 1 1 d .
C19 C 0.4389(3) 0.7657(7) 0.1731(5) 0.048(2) Uani 1 1 d .
H19A H 0.4608 0.7375 0.1496 0.072 Uiso 1 1 calc R
C20 C 0.4276(3) 1.3010(7) -0.2735(4) 0.0432(18) Uani 1 1 d .
H20A H 0.4416 1.3741 -0.2614 0.065 Uiso 1 1 calc R
C21 C 0.4297(2) 0.9458(6) 0.0942(4) 0.0298(13) Uani 1 1 d .
OW1 O 0.0000 0.932(3) 0.2500 0.243(14) Uani 1 2 d S
HW1A H -0.0247 0.9686 0.2239 0.365 Uiso 0.50 1 d PR
HW1C H 0.0066 0.9558 0.2944 0.365 Uiso 0.50 1 d PR
OW3 O 0.0000 0.762(2) 0.2500 0.170(8) Uani 1 2 d SU
HW3C H -0.0265 0.7905 0.2235 0.255 Uiso 0.50 1 d PR
HW3A H 0.0000 0.6881 0.2500 0.255 Uiso 1 2 d SR
HW3B H 0.0049 0.7846 0.2944 0.255 Uiso 0.50 1 d PR

loop_
_atom_site_aniso_label
_atom_site_aniso_U_11
_atom_site_aniso_U_22
_atom_site_aniso_U_33
_atom_site_aniso_U_23
_atom_site_aniso_U_13
_atom_site_aniso_U_12
In1 0.0188(2) 0.0198(2) 0.0219(2) 0.00116(14) 0.00110(16) -0.00107(14)
In2 0.0171(3) 0.0165(3) 0.0223(3) 0.00042(19) 0.0031(2) -0.00120(19)
P1 0.0169(7) 0.0184(7) 0.0193(7) -0.0018(5) 0.0010(5) 0.0011(5)
O1 0.030(2) 0.027(2) 0.025(2) 0.0055(17) 0.0038(18) 0.0045(18)
O2 0.0203(19) 0.028(2) 0.022(2) 0.0003(16) 0.0001(16) 0.0049(16)
O3 0.044(3) 0.032(2) 0.033(2) 0.014(2) 0.016(2) 0.007(2)
O4 0.056(3) 0.052(3) 0.053(3) 0.002(3) 0.032(3) 0.010(3)
O5 0.026(2) 0.044(3) 0.044(3) -0.014(2) 0.002(2) -0.013(2)
O6 0.025(3) 0.053(4) 0.076(4) -0.028(3) -0.006(3) 0.001(2)
O7 0.037(3) 0.036(3) 0.045(3) 0.016(2) 0.023(2) 0.005(2)
O8 0.036(3) 0.024(2) 0.034(3) -0.0090(18) -0.003(2) -0.0003(18)
O9 0.028(2) 0.021(2) 0.036(2) -0.0046(18) -0.0034(19) -0.0053(17)
C1 0.020(3) 0.022(3) 0.023(3) 0.003(2) 0.002(2) 0.004(2)
C2 0.023(3) 0.044(4) 0.034(4) 0.014(3) 0.004(3) 0.003(3)
C3 0.020(3) 0.049(4) 0.054(5) 0.017(4) 0.006(3) 0.001(3)
C4 0.024(3) 0.027(3) 0.034(3) 0.003(3) -0.003(3) 0.007(2)
C5 0.029(3) 0.046(4) 0.038(4) 0.021(3) 0.002(3) 0.001(3)
C6 0.022(3) 0.051(4) 0.042(4) 0.018(3) 0.003(3) -0.002(3)
C7 0.027(3) 0.031(3) 0.035(3) -0.002(3) -0.002(3) -0.005(3)
C8 0.020(3) 0.024(3) 0.024(3) -0.005(2) 0.002(2) 0.000(2)
C9 0.028(3) 0.022(3) 0.031(3) -0.003(2) 0.006(2) 0.005(2)
C10 0.020(3) 0.026(3) 0.028(3) -0.004(2) -0.001(2) 0.000(2)
C11 0.024(3) 0.023(3) 0.021(3) -0.004(2) 0.002(2) -0.002(2)
C12 0.027(3) 0.022(3) 0.053(4) -0.009(3) 0.001(3) 0.003(2)
C13 0.022(3) 0.024(3) 0.054(4) -0.008(3) 0.001(3) 0.003(2)
C14 0.029(3) 0.021(3) 0.019(3) -0.004(2) 0.002(2) -0.006(2)
C15 0.023(3) 0.021(3) 0.026(3) -0.005(2) 0.006(2) 0.000(2)
C16 0.063(5) 0.035(4) 0.048(4) -0.017(3) 0.035(4) -0.022(3)
C17 0.064(5) 0.027(3) 0.050(4) -0.020(3) 0.030(4) -0.018(3)
C18 0.030(3) 0.027(3) 0.031(3) 0.012(3) 0.009(3) 0.002(2)
C19 0.049(4) 0.048(4) 0.059(5) 0.031(4) 0.035(4) 0.024(4)
C20 0.046(4) 0.038(4) 0.054(4) -0.025(3) 0.028(4) -0.023(3)
C21 0.027(3) 0.029(3) 0.031(3) 0.010(3) 0.007(3) -0.002(3)
OW1 0.33(3) 0.35(4) 0.110(14) 0.000 0.17(2) 0.000
OW3 0.170(8) 0.170(8) 0.170(8) 0.000 0.049(2) 0.000

loop_
_atom_type_symbol
_atom_type_description
_atom_type_scat_dispersion_real
_atom_type_scat_dispersion_imag
_atom_type_scat_source
C C 0.0033 0.0016 'International Tables Vol C Tables 4.2.6.8 and 6.1.1.4'
H H 0.0000 0.0000 'International Tables Vol C Tables 4.2.6.8 and 6.1.1.4'
N N 0.0061 0.0033 'International Tables Vol C Tables 4.2.6.8 and 6.1.1.4'
O O 0.0106 0.0060 'International Tables Vol C Tables 4.2.6.8 and 6.1.1.4'
P P 0.1023 0.0942 'International Tables Vol C Tables 4.2.6.8 and 6.1.1.4'
In In -0.7276 1.3100 'International Tables Vol C Tables 4.2.6.8 and 6.1.1.4'

loop_
_geom_angle_atom_site_label_1
_geom_angle_atom_site_label_2
_geom_angle_atom_site_label_3
_geom_angle
_geom_angle_site_symmetry_1
_geom_angle_site_symmetry_3
O2 In1 O4 177.1(2) . .
O2 In1 O5 92.60(18) . .
O4 In1 O5 89.8(2) . .
O2 In1 O1 92.27(16) . .
O4 In1 O1 89.5(2) . .
O5 In1 O1 86.4(2) . .
O2 In1 O3 93.18(17) . .
O4 In1 O3 85.1(2) . .
O5 In1 O3 92.2(2) . .
O1 In1 O3 174.43(17) . .
O2 In1 O9 89.27(17) . 5_675
O4 In1 O9 88.5(2) . 5_675
O5 In1 O9 173.51(19) . 5_675
O1 In1 O9 87.27(17) . 5_675
O3 In1 O9 93.91(19) . 5_675
O2 In2 O2 179.999(1) 5_675 .
O2 In2 O8 90.75(17) 5_675 .
O2 In2 O8 89.25(17) . .
O2 In2 O8 89.25(17) 5_675 5_675
O2 In2 O8 90.75(17) . 5_675
O8 In2 O8 180.0(3) . 5_675
O2 In2 O7 91.99(18) 5_675 .
O2 In2 O7 88.01(18) . .
O8 In2 O7 92.4(2) . .
O8 In2 O7 87.6(2) 5_675 .
O2 In2 O7 88.01(18) 5_675 5_675
O2 In2 O7 91.99(18) . 5_675
O8 In2 O7 87.6(2) . 5_675
O8 In2 O7 92.4(2) 5_675 5_675
O7 In2 O7 179.999(1) . 5_675
O1 P1 C1 108.5(3) . .
O1 P1 C8 112.4(3) . .
C1 P1 C8 110.5(3) . .
O1 P1 C15 112.7(3) . .
C1 P1 C15 104.2(3) . .
C8 P1 C15 108.3(3) . .
P1 O1 In1 154.7(3) . .
In2 O2 In1 118.02(19) . .
In2 O2 H2C 107.7 . .
In1 O2 H2C 107.7 . .
C21 O3 In1 135.9(4) . .
In1 O4 H4B 109.0 . .
C7 O5 In1 126.6(4) . .
C21 O7 In2 128.3(4) 5_675 .
C14 O8 In2 134.1(4) . .
C14 O9 In1 128.1(4) . 5_675
C2 C1 C6 119.9(6) . .
C2 C1 P1 118.3(5) . .
C6 C1 P1 121.5(5) . .
C1 C2 C3 119.2(6) . .
C1 C2 H2A 120.4 . .
C3 C2 H2A 120.4 . .
C4 C3 C2 120.9(6) . .
C4 C3 H3A 119.5 . .
C2 C3 H3A 119.5 . .
C3 C4 C5 119.4(6) . .
C3 C4 C7 119.7(6) . 4_554
C5 C4 C7 120.9(6) . 4_554
C4 C5 C6 120.6(6) . .
C4 C5 H5A 119.7 . .
C6 C5 H5A 119.7 . .
C5 C6 C1 119.8(6) . .
C5 C6 H6A 120.1 . .
C1 C6 H6A 120.1 . .
O6 C7 O5 126.0(6) . .
O6 C7 C4 118.8(6) . 4_544
O5 C7 C4 115.2(6) . 4_544
C9 C8 C13 119.2(6) . .
C9 C8 P1 119.0(5) . .
C13 C8 P1 121.6(5) . .
C10 C9 C8 120.3(6) . .
C10 C9 H9A 119.8 . .
C8 C9 H9A 119.8 . .
C11 C10 C9 120.5(6) 1_565 .
C11 C10 H10A 119.8 1_565 .
C9 C10 H10A 119.8 . .
C10 C11 C12 119.5(6) 1_545 .
C10 C11 C14 121.0(5) 1_545 .
C12 C11 C14 119.6(5) . .
C13 C12 C11 120.5(6) 1_545 .
C13 C12 H12A 119.8 1_545 .
C11 C12 H12A 119.8 . .
C12 C13 C8 120.0(6) 1_565 .
C12 C13 H13A 120.0 1_565 .
C8 C13 H13A 120.0 . .
O9 C14 O8 125.1(5) . .
O9 C14 C11 118.8(5) . .
O8 C14 C11 116.1(5) . .
C16 C15 C20 119.2(6) . .
C16 C15 P1 117.0(5) . .
C20 C15 P1 123.5(5) . .
C17 C16 C15 120.8(7) . .
C17 C16 H16A 119.6 . .
C15 C16 H16A 119.6 . .
C16 C17 C18 120.5(6) . 6_575
C16 C17 H17A 119.8 . .
C18 C17 H17A 119.8 6_575 .
C17 C18 C19 119.0(6) 6_576 .
C17 C18 C21 120.6(6) 6_576 .
C19 C18 C21 120.4(6) . .
C20 C19 C18 120.9(7) 6_576 .
C20 C19 H19A 119.5 6_576 .
C18 C19 H19A 119.5 . .
C19 C20 C15 119.5(6) 6_575 .
C19 C20 H20A 120.2 6_575 .
C15 C20 H20A 120.2 . .
O7 C21 O3 126.1(6) 5_675 .
O7 C21 C18 117.6(6) 5_675 .
O3 C21 C18 116.3(6) . .
HW1A OW1 HW1C 109.5 . .
HW3C OW3 HW3A 112.5 . .
HW3C OW3 HW3B 109.5 . .
HW3A OW3 HW3B 107.6 . .

loop_
_geom_bond_atom_site_label_1
_geom_bond_atom_site_label_2
_geom_bond_distance
_geom_bond_site_symmetry_2
In1 O2 2.098(4) .
In1 O4 2.105(5) .
In1 O5 2.144(4) .
In1 O1 2.149(4) .
In1 O3 2.179(4) .
In1 O9 2.183(4) 5_675
In2 O2 2.076(4) 5_675
In2 O2 2.076(4) .
In2 O8 2.156(4) .
In2 O8 2.156(4) 5_675
In2 O7 2.182(4) .
In2 O7 2.182(4) 5_675
P1 O1 1.494(4) .
P1 C1 1.789(6) .
P1 C8 1.790(6) .
P1 C15 1.796(6) .
O2 H2C 0.9698 .
O3 C21 1.258(8) .
O4 H4B 0.8502 .
O5 C7 1.275(9) .
O6 C7 1.227(9) .
O7 C21 1.256(8) 5_675
O8 C14 1.264(8) .
O9 C14 1.248(7) .
O9 In1 2.183(4) 5_675
C1 C2 1.389(9) .
C1 C6 1.398(9) .
C2 C3 1.406(9) .
C2 H2A 0.9300 .
C3 C4 1.380(10) .
C3 H3A 0.9300 .
C4 C5 1.386(10) .
C4 C7 1.501(8) 4_554
C5 C6 1.393(9) .
C5 H5A 0.9300 .
C6 H6A 0.9300 .
C7 C4 1.501(8) 4_544
C8 C9 1.392(8) .
C8 C13 1.393(9) .
C9 C10 1.386(9) .
C9 H9A 0.9300 .
C10 C11 1.381(9) 1_565
C10 H10A 0.9300 .
C11 C10 1.381(9) 1_545
C11 C12 1.389(9) .
C11 C14 1.491(8) .
C12 C13 1.387(9) 1_545
C12 H12A 0.9300 .
C13 C12 1.387(9) 1_565
C13 H13A 0.9300 .
C15 C16 1.389(9) .
C15 C20 1.394(9) .
C16 C17 1.367(10) .
C16 H16A 0.9300 .
C17 C18 1.383(10) 6_575
C17 H17A 0.9300 .
C18 C17 1.383(10) 6_576
C18 C19 1.392(9) .
C18 C21 1.508(8) .
C19 C20 1.377(10) 6_576
C19 H19A 0.9300 .
C20 C19 1.377(10) 6_575
C20 H20A 0.9300 .
C21 O7 1.256(8) 5_675
OW1 HW1A 0.8499 .
OW1 HW1C 0.8500 .
OW3 HW3C 0.8500 .
OW3 HW3A 0.8487 .
OW3 HW3B 0.8500 .

loop_
_platon_squeeze_void_nr
_platon_squeeze_void_average_x
_platon_squeeze_void_average_y
_platon_squeeze_void_average_z
_platon_squeeze_void_volume
_platon_squeeze_void_count_electrons
1 0.078 0.246 0.328 1099.6 269.3
2 0.080 -0.246 0.830 1099.6 269.3
